data_7013450
loop_
_publ_author_name
'Schottenberger, Herwig'
'Wurst, Klaus'
'Horvath, Ulrike E. I.'
'Cronje, Stephanie'
'Lukasser, Josef'
'Polin, Johann'
'McKenzie, Jean M.'
'Raubenheimer, Helgard G.'

_publ_section_title
;
 Synthesis and characterisation of organometallic imidazolium compounds
 that include a new organometallic ionic liquidThis paper is based on
 work presented at OMCOS 8 held at Santa Barbara, USA, 6?10 August
 1995. Electronic supplementary information (ESI) available: Table of
 ionic liquids and melting points. See
 http://www.rsc.org/suppdata/dt/b3/b308252k/
;
_journal_issue 22
_journal_name_full 'Dalton Transactions'
_journal_page_first 4275
_journal_paper_doi 10.1039/b308252k
_journal_year 2003
_chemical_formula_sum 'C38 H29 B Co2 N2 O6'
_chemical_formula_weight 738.30
_space_group_IT_number 2
_symmetry_cell_setting triclinic
_symmetry_space_group_name_Hall '-P 1'
_symmetry_space_group_name_H-M 'P -1'
_atom_sites_solution_hydrogens geom
_atom_sites_solution_primary direct
_atom_sites_solution_secondary difmap
_audit_creation_method SHELXL-97
_cell_angle_alpha 99.918(2)
_cell_angle_beta 98.869(2)
_cell_angle_gamma 91.452(2)
_cell_formula_units_Z 4
_cell_length_a 9.4434(2)
_cell_length_b 17.5931(5)
_cell_length_c 21.6424(7)
_cell_measurement_reflns_used 64696
_cell_measurement_temperature 233(2)
_cell_measurement_theta_max 25.0
_cell_measurement_theta_min 1.0
_cell_volume 3494.58(17)
_computing_data_collection 'Kappa CCD'
_computing_data_reduction 'DENZO and SCALEPACK'
_computing_structure_refinement 'SHELXL-97 (Sheldrick, 1997)'
_computing_structure_solution 'SHELXS-97 (Sheldrick, 1990)'
_diffrn_ambient_temperature 233(2)
_diffrn_measured_fraction_theta_full 0.996
_diffrn_measured_fraction_theta_max 0.996
_diffrn_measurement_device_type 'Kappa CCD'
_diffrn_measurement_method 'phi- and omega-scans'
_diffrn_radiation_monochromator graphite
_diffrn_radiation_source 'fine-focus sealed tube'
_diffrn_radiation_type MoK\a
_diffrn_radiation_wavelength 0.71073
_diffrn_reflns_av_R_equivalents 0.0252
_diffrn_reflns_av_sigmaI/netI 0.0399
_diffrn_reflns_limit_h_max 10
_diffrn_reflns_limit_h_min 0
_diffrn_reflns_limit_k_max 19
_diffrn_reflns_limit_k_min -19
_diffrn_reflns_limit_l_max 23
_diffrn_reflns_limit_l_min -23
_diffrn_reflns_number 17646
_diffrn_reflns_theta_full 23.00
_diffrn_reflns_theta_max 23.00
_diffrn_reflns_theta_min 1.65
_diffrn_standards_decay_% 0
_exptl_absorpt_coefficient_mu 0.998
_exptl_absorpt_correction_type none
_exptl_crystal_colour red
_exptl_crystal_density_diffrn 1.403
_exptl_crystal_density_method 'not measured'
_exptl_crystal_description prism
_exptl_crystal_F_000 1512
_exptl_crystal_size_max 0.3
_exptl_crystal_size_mid 0.14
_exptl_crystal_size_min 0.09
_refine_diff_density_max 1.267
_refine_diff_density_min -0.813
_refine_diff_density_rms 0.051
_refine_ls_extinction_coef 0.0006(2)
_refine_ls_extinction_expression Fc^*^=kFc[1+0.001xFc^2^\l^3^/sin(2\q)]^-1/4^
_refine_ls_extinction_method SHELXL
_refine_ls_goodness_of_fit_ref 1.051
_refine_ls_hydrogen_treatment 'mixed, refined at C1 and C1b'
_refine_ls_matrix_type full
_refine_ls_number_parameters 892
_refine_ls_number_reflns 9694
_refine_ls_number_restraints 0
_refine_ls_restrained_S_all 1.051
_refine_ls_R_factor_all 0.0588
_refine_ls_R_factor_gt 0.0419
_refine_ls_shift/su_max 0.001
_refine_ls_shift/su_mean 0.000
_refine_ls_structure_factor_coef Fsqd
_refine_ls_weighting_details 'calc w=1/[\s^2^(Fo^2^)+(0.0449P)^2^+3.1441P] where P=(Fo^2^+2Fc^2^)/3'
_refine_ls_weighting_scheme calc
_refine_ls_wR_factor_gt 0.1016
_refine_ls_wR_factor_ref 0.1090
_reflns_number_gt 7664
_reflns_number_total 9694
_reflns_threshold_expression >2sigma(I)
_cod_data_source_file b308252k.txt
_cod_data_source_block 3b
_cod_original_sg_symbol_H-M P-1
_cod_database_code 7013450

loop_
_symmetry_equiv_pos_as_xyz
'x, y, z'
'-x, -y, -z'

loop_
_atom_site_label
_atom_site_type_symbol
_atom_site_fract_x
_atom_site_fract_y
_atom_site_fract_z
_atom_site_U_iso_or_equiv
_atom_site_adp_type
_atom_site_occupancy
_atom_site_symmetry_multiplicity
_atom_site_calc_flag
_atom_site_refinement_flags
_atom_site_disorder_assembly
_atom_site_disorder_group
Co1 Co 0.39299(5) 0.50552(3) 0.11829(2) 0.04232(15) Uani 1 1 d . . .
Co2 Co 0.38403(6) 0.36293(3) 0.09077(3) 0.05419(17) Uani 1 1 d . . .
N1 N 0.5809(3) 0.49606(16) 0.27339(13) 0.0415(7) Uani 1 1 d . . .
N2 N 0.5143(3) 0.57691(17) 0.34903(14) 0.0455(7) Uani 1 1 d . . .
O1 O 0.3883(3) 0.64814(17) 0.20991(15) 0.0722(8) Uani 1 1 d . . .
O2 O 0.6536(3) 0.5478(2) 0.07081(16) 0.0863(10) Uani 1 1 d . . .
O3 O 0.1438(3) 0.5358(2) 0.02745(17) 0.0878(10) Uani 1 1 d . . .
O4 O 0.3813(4) 0.2111(2) 0.12822(19) 0.1054(12) Uani 1 1 d . . .
O5 O 0.6317(7) 0.3505(2) 0.0236(3) 0.178(3) Uani 1 1 d . . .
O6 O 0.1265(6) 0.3392(2) -0.0057(3) 0.181(3) Uani 1 1 d . . .
C1 C 0.3158(4) 0.4287(2) 0.16094(19) 0.0464(9) Uani 1 1 d . . .
H1 H 0.235(4) 0.424(2) 0.1804(17) 0.056(11) Uiso 1 1 d . . .
C2 C 0.4566(3) 0.42924(18) 0.17120(17) 0.0403(8) Uani 1 1 d . . .
C3 C 0.5792(4) 0.4276(2) 0.22338(18) 0.0481(9) Uani 1 1 d . . .
H3A H 0.5698 0.3806 0.2413 0.058 Uiso 1 1 calc . . .
H3B H 0.6696 0.4270 0.2064 0.058 Uiso 1 1 calc . . .
C4 C 0.4934(4) 0.5053(2) 0.31577(18) 0.0474(9) Uani 1 1 d . . .
H4 H 0.4270 0.4675 0.3216 0.057 Uiso 1 1 calc . . .
C5 C 0.6198(4) 0.6145(2) 0.32626(19) 0.0506(9) Uani 1 1 d . . .
H5 H 0.6561 0.6657 0.3409 0.061 Uiso 1 1 calc . . .
C6 C 0.6604(4) 0.5646(2) 0.27970(19) 0.0520(10) Uani 1 1 d . . .
H6 H 0.7309 0.5742 0.2553 0.062 Uiso 1 1 calc . . .
C7 C 0.4404(5) 0.6070(3) 0.3996(2) 0.0623(11) Uani 1 1 d . . .
H7 H 0.3905 0.5715 0.4173 0.075 Uiso 1 1 calc . . .
C8 C 0.4367(5) 0.6790(3) 0.4228(2) 0.0722(12) Uani 1 1 d . . .
H8A H 0.4853 0.7163 0.4062 0.087 Uiso 1 1 calc . . .
H8B H 0.3853 0.6946 0.4563 0.087 Uiso 1 1 calc . . .
C01 C 0.3898(4) 0.5923(2) 0.1749(2) 0.0508(9) Uani 1 1 d . . .
C02 C 0.5518(4) 0.5306(2) 0.08759(19) 0.0551(10) Uani 1 1 d . . .
C03 C 0.2391(4) 0.5240(2) 0.0617(2) 0.0561(10) Uani 1 1 d . . .
C04 C 0.3827(5) 0.2696(3) 0.1138(2) 0.0652(11) Uani 1 1 d . . .
C05 C 0.5344(7) 0.3540(3) 0.0483(3) 0.100(2) Uani 1 1 d . . .
C06 C 0.2282(7) 0.3486(3) 0.0305(3) 0.105(2) Uani 1 1 d . . .
Co1B Co 0.15181(5) 0.85673(3) 0.08889(2) 0.04834(16) Uani 1 1 d . . .
Co2B Co 0.19739(5) 0.99700(3) 0.12225(2) 0.04181(15) Uani 1 1 d . . .
N1B N 0.0733(3) 0.99442(17) 0.26768(14) 0.0435(7) Uani 1 1 d . . .
N2B N 0.1872(3) 1.07801(18) 0.34487(14) 0.0480(7) Uani 1 1 d . . .
O1B O 0.1528(6) 0.7038(2) 0.1209(2) 0.1465(19) Uani 1 1 d . . .
O2B O -0.1324(3) 0.85044(18) 0.00922(16) 0.0777(9) Uani 1 1 d . . .
O3B O 0.3544(4) 0.8339(2) -0.00331(16) 0.0934(11) Uani 1 1 d . . .
O4B O 0.3288(4) 1.11742(19) 0.22728(16) 0.0899(11) Uani 1 1 d . . .
O5B O -0.0870(3) 1.03994(17) 0.06767(14) 0.0725(8) Uani 1 1 d . . .
O6B O 0.3896(4) 1.0306(2) 0.03400(18) 0.1007(12) Uani 1 1 d . . .
C1B C 0.2747(4) 0.9139(2) 0.16422(18) 0.0444(9) Uani 1 1 d . . .
H1B H 0.362(4) 0.909(2) 0.1864(18) 0.054(11) Uiso 1 1 d . . .
C2B C 0.1386(4) 0.92124(19) 0.17072(16) 0.0406(8) Uani 1 1 d . . .
C3B C 0.0420(4) 0.9236(2) 0.21961(18) 0.0491(9) Uani 1 1 d . . .
H3BA H -0.0583 0.9217 0.1989 0.059 Uiso 1 1 calc . . .
H3BB H 0.0555 0.8783 0.2403 0.059 Uiso 1 1 calc . . .
C4B C 0.1818(4) 1.0057(2) 0.31559(17) 0.0449(9) Uani 1 1 d . . .
H4B H 0.2449 0.9681 0.3269 0.054 Uiso 1 1 calc . . .
C5B C 0.0779(4) 1.1149(2) 0.3146(2) 0.0576(10) Uani 1 1 d . . .
H5B H 0.0570 1.1670 0.3255 0.069 Uiso 1 1 calc . . .
C6B C 0.0070(4) 1.0631(2) 0.2667(2) 0.0545(10) Uani 1 1 d . . .
H6B H -0.0732 1.0719 0.2377 0.065 Uiso 1 1 calc . . .
C7B C 0.2941(5) 1.1088(3) 0.3994(2) 0.0650(11) Uani 1 1 d . . .
H7B H 0.3504 1.0742 0.4197 0.078 Uiso 1 1 calc . . .
C8B C 0.3150(5) 1.1798(3) 0.4208(2) 0.0799(14) Uani 1 1 d . . .
H8BA H 0.2599 1.2155 0.4013 0.096 Uiso 1 1 calc . . .
H8BB H 0.3857 1.1973 0.4564 0.096 Uiso 1 1 calc . . .
C01B C 0.1515(6) 0.7642(3) 0.1080(3) 0.0848(15) Uani 1 1 d . . .
C02B C -0.0240(5) 0.8529(2) 0.0406(2) 0.0543(10) Uani 1 1 d . . .
C03B C 0.2740(5) 0.8420(3) 0.0317(2) 0.0647(11) Uani 1 1 d . . .
C04B C 0.2731(5) 1.0732(2) 0.1855(2) 0.0573(10) Uani 1 1 d . . .
C05B C 0.0243(5) 1.0266(2) 0.08918(18) 0.0504(9) Uani 1 1 d . . .
C06B C 0.3156(5) 1.0163(2) 0.0674(2) 0.0621(11) Uani 1 1 d . . .
B1 B 0.0177(4) 0.3683(2) 0.30477(18) 0.0355(9) Uani 1 1 d . . .
B2 B 0.6629(4) 0.8977(2) 0.33143(18) 0.0353(9) Uani 1 1 d . . .
C9 C 0.0264(3) 0.44155(19) 0.26673(16) 0.0391(8) Uani 1 1 d . . .
C10 C 0.1107(4) 0.5086(2) 0.29577(19) 0.0494(9) Uani 1 1 d . . .
H10 H 0.1619 0.5101 0.3368 0.059 Uiso 1 1 calc . . .
C11 C 0.1230(5) 0.5724(2) 0.2678(2) 0.0657(12) Uani 1 1 d . . .
H11 H 0.1820 0.6157 0.2894 0.079 Uiso 1 1 calc . . .
C12 C 0.0492(5) 0.5724(3) 0.2085(3) 0.0773(15) Uani 1 1 d . . .
H12 H 0.0566 0.6160 0.1892 0.093 Uiso 1 1 calc . . .
C13 C -0.0361(5) 0.5087(3) 0.1770(2) 0.0721(14) Uani 1 1 d . . .
H13 H -0.0867 0.5085 0.1360 0.087 Uiso 1 1 calc . . .
C14 C -0.0474(4) 0.4442(2) 0.20608(18) 0.0497(10) Uani 1 1 d . . .
H14 H -0.1067 0.4012 0.1841 0.060 Uiso 1 1 calc . . .
C15 C -0.0694(3) 0.29417(19) 0.25582(16) 0.0381(8) Uani 1 1 d . . .
C16 C -0.0318(4) 0.2674(2) 0.19547(17) 0.0468(9) Uani 1 1 d . . .
H16 H 0.0510 0.2898 0.1852 0.056 Uiso 1 1 calc . . .
C17 C -0.1091(4) 0.2104(2) 0.15098(18) 0.0586(10) Uani 1 1 d . . .
H17 H -0.0788 0.1951 0.1115 0.070 Uiso 1 1 calc . . .
C18 C -0.2310(4) 0.1753(2) 0.1636(2) 0.0619(11) Uani 1 1 d . . .
H18 H -0.2858 0.1370 0.1330 0.074 Uiso 1 1 calc . . .
C19 C -0.2702(4) 0.1979(2) 0.2226(2) 0.0548(10) Uani 1 1 d . . .
H19 H -0.3509 0.1735 0.2329 0.066 Uiso 1 1 calc . . .
C20 C -0.1926(3) 0.2560(2) 0.26667(17) 0.0435(8) Uani 1 1 d . . .
H20 H -0.2240 0.2707 0.3059 0.052 Uiso 1 1 calc . . .
C21 C 0.1863(3) 0.35124(17) 0.33123(15) 0.0332(7) Uani 1 1 d . . .
C22 C 0.2557(4) 0.3866(2) 0.39158(17) 0.0437(8) Uani 1 1 d . . .
H22 H 0.2018 0.4165 0.4189 0.052 Uiso 1 1 calc . . .
C23 C 0.4006(4) 0.3794(2) 0.41316(18) 0.0498(9) Uani 1 1 d . . .
H23 H 0.4424 0.4051 0.4539 0.060 Uiso 1 1 calc . . .
C24 C 0.4827(4) 0.3354(2) 0.3756(2) 0.0544(10) Uani 1 1 d . . .
H24 H 0.5808 0.3310 0.3898 0.065 Uiso 1 1 calc . . .
C25 C 0.4184(4) 0.2978(2) 0.3166(2) 0.0492(9) Uani 1 1 d . . .
H25 H 0.4728 0.2664 0.2905 0.059 Uiso 1 1 calc . . .
C26 C 0.2742(3) 0.30549(19) 0.29488(17) 0.0413(8) Uani 1 1 d . . .
H26 H 0.2338 0.2790 0.2542 0.050 Uiso 1 1 calc . . .
C27 C -0.0628(3) 0.39381(18) 0.36680(15) 0.0346(8) Uani 1 1 d . . .
C28 C -0.1213(3) 0.4649(2) 0.38272(16) 0.0416(8) Uani 1 1 d . . .
H28 H -0.1191 0.5009 0.3554 0.050 Uiso 1 1 calc . . .
C29 C -0.1828(4) 0.4851(2) 0.43715(19) 0.0516(10) Uani 1 1 d . . .
H29 H -0.2204 0.5340 0.4461 0.062 Uiso 1 1 calc . . .
C30 C -0.1888(4) 0.4338(2) 0.47782(18) 0.0553(10) Uani 1 1 d . . .
H30 H -0.2294 0.4474 0.5150 0.066 Uiso 1 1 calc . . .
C31 C -0.1345(4) 0.3621(2) 0.46363(17) 0.0513(10) Uani 1 1 d . . .
H31 H -0.1402 0.3259 0.4906 0.062 Uiso 1 1 calc . . .
C32 C -0.0718(3) 0.3433(2) 0.40987(17) 0.0449(9) Uani 1 1 d . . .
H32 H -0.0333 0.2945 0.4017 0.054 Uiso 1 1 calc . . .
C33 C 0.7610(3) 0.82796(18) 0.35471(16) 0.0373(8) Uani 1 1 d . . .
C34 C 0.7644(4) 0.8099(2) 0.41505(18) 0.0467(9) Uani 1 1 d . . .
H34 H 0.7087 0.8379 0.4426 0.056 Uiso 1 1 calc . . .
C35 C 0.8465(4) 0.7521(2) 0.43650(19) 0.0546(10) Uani 1 1 d . . .
H35 H 0.8466 0.7426 0.4779 0.066 Uiso 1 1 calc . . .
C36 C 0.9274(4) 0.7089(2) 0.3971(2) 0.0597(12) Uani 1 1 d . . .
H36 H 0.9809 0.6688 0.4108 0.072 Uiso 1 1 calc . . .
C37 C 0.9285(4) 0.7257(2) 0.3372(2) 0.0558(11) Uani 1 1 d . . .
H37 H 0.9838 0.6969 0.3099 0.067 Uiso 1 1 calc . . .
C38 C 0.8492(3) 0.7842(2) 0.31710(18) 0.0453(9) Uani 1 1 d . . .
H38 H 0.8544 0.7952 0.2765 0.054 Uiso 1 1 calc . . .
C39 C 0.6471(3) 0.8928(2) 0.25374(16) 0.0401(8) Uani 1 1 d . . .
C40 C 0.6190(4) 0.8225(2) 0.21095(19) 0.0529(10) Uani 1 1 d . . .
H40 H 0.6064 0.7771 0.2273 0.064 Uiso 1 1 calc . . .
C41 C 0.6089(4) 0.8169(3) 0.1450(2) 0.0721(13) Uani 1 1 d . . .
H41 H 0.5905 0.7685 0.1182 0.087 Uiso 1 1 calc . . .
C42 C 0.6258(4) 0.8822(4) 0.1196(2) 0.0752(14) Uani 1 1 d . . .
H42 H 0.6198 0.8791 0.0754 0.090 Uiso 1 1 calc . . .
C43 C 0.6514(4) 0.9517(3) 0.1595(2) 0.0691(13) Uani 1 1 d . . .
H43 H 0.6627 0.9967 0.1426 0.083 Uiso 1 1 calc . . .
C44 C 0.6612(3) 0.9572(2) 0.22501(18) 0.0503(10) Uani 1 1 d . . .
H44 H 0.6780 1.0063 0.2509 0.060 Uiso 1 1 calc . . .
C45 C 0.5039(3) 0.88475(18) 0.35275(16) 0.0344(7) Uani 1 1 d . . .
C46 C 0.4741(3) 0.9177(2) 0.41257(16) 0.0416(8) Uani 1 1 d . . .
H46 H 0.5432 0.9525 0.4397 0.050 Uiso 1 1 calc . . .
C47 C 0.3465(4) 0.9012(2) 0.43393(17) 0.0461(9) Uani 1 1 d . . .
H47 H 0.3317 0.9245 0.4747 0.055 Uiso 1 1 calc . . .
C48 C 0.2427(4) 0.8511(2) 0.39544(19) 0.0487(9) Uani 1 1 d . . .
H48 H 0.1568 0.8396 0.4096 0.058 Uiso 1 1 calc . . .
C49 C 0.2665(3) 0.8179(2) 0.33588(18) 0.0452(9) Uani 1 1 d . . .
H49 H 0.1962 0.7835 0.3091 0.054 Uiso 1 1 calc . . .
C50 C 0.3940(3) 0.83484(18) 0.31495(16) 0.0384(8) Uani 1 1 d . . .
H50 H 0.4069 0.8118 0.2738 0.046 Uiso 1 1 calc . . .
C51 C 0.7366(3) 0.98176(18) 0.36938(16) 0.0365(8) Uani 1 1 d . . .
C52 C 0.8736(4) 0.9916(2) 0.40559(17) 0.0435(8) Uani 1 1 d . . .
H52 H 0.9283 0.9480 0.4080 0.052 Uiso 1 1 calc . . .
C53 C 0.9326(4) 1.0633(2) 0.43826(18) 0.0538(10) Uani 1 1 d . . .
H53 H 1.0246 1.0670 0.4628 0.065 Uiso 1 1 calc . . .
C54 C 0.8578(5) 1.1282(2) 0.43487(19) 0.0582(11) Uani 1 1 d . . .
H54 H 0.8982 1.1766 0.4567 0.070 Uiso 1 1 calc . . .
C55 C 0.7234(5) 1.1221(2) 0.3994(2) 0.0572(11) Uani 1 1 d . . .
H55 H 0.6711 1.1664 0.3964 0.069 Uiso 1 1 calc . . .
C56 C 0.6645(4) 1.0498(2) 0.36778(18) 0.0474(9) Uani 1 1 d . . .
H56 H 0.5716 1.0468 0.3442 0.057 Uiso 1 1 calc . . .

loop_
_atom_site_aniso_label
_atom_site_aniso_U_11
_atom_site_aniso_U_22
_atom_site_aniso_U_33
_atom_site_aniso_U_23
_atom_site_aniso_U_13
_atom_site_aniso_U_12
Co1 0.0422(3) 0.0367(3) 0.0472(3) 0.0073(2) 0.0052(2) 0.0005(2)
Co2 0.0731(4) 0.0359(3) 0.0513(3) 0.0037(2) 0.0083(3) -0.0017(2)
N1 0.0313(15) 0.0506(18) 0.0423(18) 0.0118(14) 0.0024(13) -0.0031(13)
N2 0.0394(16) 0.053(2) 0.0422(18) 0.0078(15) 0.0043(14) -0.0100(14)
O1 0.074(2) 0.0477(18) 0.084(2) -0.0088(17) 0.0046(16) 0.0018(14)
O2 0.066(2) 0.113(3) 0.091(3) 0.037(2) 0.0270(18) -0.0077(18)
O3 0.066(2) 0.091(2) 0.098(3) 0.021(2) -0.0208(19) 0.0084(17)
O4 0.150(3) 0.054(2) 0.115(3) 0.037(2) 0.009(3) -0.010(2)
O5 0.254(6) 0.090(3) 0.244(6) 0.038(3) 0.200(6) 0.041(3)
O6 0.219(6) 0.077(3) 0.189(5) 0.009(3) -0.127(5) -0.030(3)
C1 0.042(2) 0.040(2) 0.058(3) 0.0113(18) 0.0095(19) -0.0037(16)
C2 0.041(2) 0.0341(19) 0.047(2) 0.0053(16) 0.0132(16) 0.0005(15)
C3 0.042(2) 0.050(2) 0.053(2) 0.0107(19) 0.0097(18) 0.0072(16)
C4 0.042(2) 0.051(2) 0.050(2) 0.0152(19) 0.0034(18) -0.0101(17)
C5 0.043(2) 0.054(2) 0.052(2) 0.012(2) -0.0010(18) -0.0157(17)
C6 0.040(2) 0.063(3) 0.053(3) 0.015(2) 0.0046(18) -0.0136(18)
C7 0.071(3) 0.060(3) 0.056(3) 0.004(2) 0.020(2) -0.016(2)
C8 0.075(3) 0.073(3) 0.069(3) 0.007(3) 0.024(2) -0.004(2)
C01 0.045(2) 0.041(2) 0.066(3) 0.013(2) 0.0019(19) 0.0013(17)
C02 0.058(3) 0.057(3) 0.052(3) 0.017(2) 0.007(2) 0.0033(19)
C03 0.052(2) 0.049(2) 0.063(3) 0.009(2) -0.001(2) 0.0011(18)
C04 0.088(3) 0.046(3) 0.061(3) 0.009(2) 0.010(2) -0.003(2)
C05 0.161(5) 0.048(3) 0.113(5) 0.013(3) 0.089(4) 0.018(3)
C06 0.144(5) 0.048(3) 0.097(4) 0.004(3) -0.047(4) -0.019(3)
Co1B 0.0564(3) 0.0348(3) 0.0490(3) 0.0059(2) -0.0052(2) 0.0046(2)
Co2B 0.0500(3) 0.0375(3) 0.0394(3) 0.0075(2) 0.0112(2) 0.0015(2)
N1B 0.0365(16) 0.057(2) 0.0424(18) 0.0190(15) 0.0108(14) 0.0045(14)
N2B 0.0505(18) 0.055(2) 0.0412(19) 0.0088(16) 0.0139(15) 0.0078(15)
O1B 0.198(5) 0.070(3) 0.168(5) 0.061(3) -0.024(4) -0.008(3)
O2B 0.0637(19) 0.079(2) 0.078(2) 0.0090(17) -0.0191(17) -0.0044(16)
O3B 0.087(2) 0.113(3) 0.069(2) -0.018(2) 0.015(2) 0.015(2)
O4B 0.119(3) 0.072(2) 0.070(2) -0.0106(19) 0.024(2) -0.046(2)
O5B 0.073(2) 0.072(2) 0.070(2) 0.0124(16) 0.0035(17) 0.0294(16)
O6B 0.106(3) 0.112(3) 0.112(3) 0.045(2) 0.073(2) 0.023(2)
C1B 0.044(2) 0.043(2) 0.042(2) 0.0058(17) -0.0025(18) 0.0031(17)
C2B 0.043(2) 0.038(2) 0.041(2) 0.0132(16) -0.0013(16) -0.0018(15)
C3B 0.041(2) 0.055(2) 0.052(2) 0.019(2) 0.0011(17) -0.0094(17)
C4B 0.043(2) 0.054(2) 0.042(2) 0.0165(19) 0.0095(18) 0.0070(17)
C5B 0.063(3) 0.057(3) 0.061(3) 0.016(2) 0.025(2) 0.019(2)
C6B 0.045(2) 0.070(3) 0.056(3) 0.024(2) 0.0131(19) 0.019(2)
C7B 0.081(3) 0.057(3) 0.057(3) 0.004(2) 0.019(2) 0.008(2)
C8B 0.092(3) 0.073(4) 0.079(3) 0.016(3) 0.026(3) 0.001(3)
C01B 0.109(4) 0.048(3) 0.090(4) 0.025(3) -0.021(3) -0.003(2)
C02B 0.063(3) 0.040(2) 0.054(3) 0.0043(18) -0.003(2) -0.0028(18)
C03B 0.064(3) 0.069(3) 0.052(3) -0.007(2) -0.003(2) 0.013(2)
C04B 0.076(3) 0.045(2) 0.054(3) 0.007(2) 0.023(2) -0.014(2)
C05B 0.067(3) 0.040(2) 0.046(2) 0.0063(18) 0.017(2) 0.0102(19)
C06B 0.068(3) 0.060(3) 0.065(3) 0.015(2) 0.027(2) 0.012(2)
B1 0.0327(19) 0.036(2) 0.039(2) 0.0077(18) 0.0087(17) 0.0085(16)
B2 0.0314(19) 0.037(2) 0.037(2) 0.0070(17) 0.0052(16) -0.0012(16)
C9 0.0328(17) 0.043(2) 0.046(2) 0.0101(17) 0.0155(16) 0.0135(15)
C10 0.052(2) 0.041(2) 0.062(3) 0.0142(19) 0.0219(19) 0.0127(17)
C11 0.067(3) 0.047(2) 0.096(4) 0.024(2) 0.037(3) 0.018(2)
C12 0.076(3) 0.067(3) 0.116(5) 0.054(3) 0.051(3) 0.034(3)
C13 0.056(3) 0.105(4) 0.075(3) 0.050(3) 0.029(2) 0.041(3)
C14 0.0375(19) 0.066(3) 0.056(3) 0.029(2) 0.0193(18) 0.0174(17)
C15 0.0326(17) 0.041(2) 0.041(2) 0.0096(16) 0.0050(15) 0.0074(14)
C16 0.042(2) 0.055(2) 0.041(2) 0.0009(18) 0.0064(17) -0.0002(17)
C17 0.065(3) 0.061(3) 0.043(2) -0.007(2) 0.006(2) 0.005(2)
C18 0.062(3) 0.053(3) 0.059(3) -0.007(2) -0.008(2) 0.000(2)
C19 0.044(2) 0.048(2) 0.069(3) 0.005(2) 0.0042(19) -0.0027(17)
C20 0.0382(19) 0.042(2) 0.048(2) 0.0039(17) 0.0061(16) 0.0040(16)
C21 0.0347(17) 0.0290(17) 0.037(2) 0.0076(15) 0.0067(15) 0.0003(14)
C22 0.042(2) 0.043(2) 0.045(2) 0.0043(17) 0.0082(17) 0.0051(16)
C23 0.041(2) 0.056(2) 0.048(2) 0.0091(19) -0.0043(17) -0.0034(17)
C24 0.0328(19) 0.054(2) 0.077(3) 0.021(2) -0.001(2) 0.0046(17)
C25 0.036(2) 0.044(2) 0.070(3) 0.010(2) 0.0156(19) 0.0100(16)
C26 0.0370(19) 0.040(2) 0.046(2) 0.0012(16) 0.0085(16) 0.0041(15)
C27 0.0286(16) 0.0398(19) 0.0351(19) 0.0056(16) 0.0048(14) 0.0052(14)
C28 0.0348(18) 0.047(2) 0.041(2) 0.0038(17) 0.0057(16) 0.0045(15)
C29 0.046(2) 0.051(2) 0.054(2) -0.008(2) 0.0180(18) 0.0038(17)
C30 0.048(2) 0.074(3) 0.041(2) -0.007(2) 0.0173(18) -0.007(2)
C31 0.048(2) 0.069(3) 0.039(2) 0.0114(19) 0.0086(17) -0.0048(19)
C32 0.0379(19) 0.052(2) 0.045(2) 0.0065(18) 0.0085(16) 0.0065(16)
C33 0.0261(16) 0.0357(19) 0.047(2) 0.0046(16) -0.0009(15) -0.0036(14)
C34 0.046(2) 0.041(2) 0.048(2) 0.0037(18) -0.0031(17) 0.0012(16)
C35 0.056(2) 0.047(2) 0.054(3) 0.0118(19) -0.0153(19) 0.0015(19)
C36 0.038(2) 0.039(2) 0.091(4) 0.008(2) -0.020(2) 0.0034(17)
C37 0.0287(19) 0.043(2) 0.092(3) 0.005(2) 0.0046(19) 0.0005(16)
C38 0.0319(18) 0.041(2) 0.063(3) 0.0072(18) 0.0082(17) -0.0025(15)
C39 0.0237(16) 0.052(2) 0.046(2) 0.0107(18) 0.0057(15) 0.0015(14)
C40 0.044(2) 0.065(3) 0.050(3) 0.006(2) 0.0096(18) 0.0043(18)
C41 0.058(3) 0.108(4) 0.042(3) -0.008(3) 0.007(2) 0.005(2)
C42 0.053(3) 0.134(5) 0.044(3) 0.029(3) 0.010(2) -0.006(3)
C43 0.043(2) 0.110(4) 0.061(3) 0.041(3) 0.005(2) -0.009(2)
C44 0.0321(19) 0.068(3) 0.053(3) 0.022(2) 0.0028(17) -0.0061(17)
C45 0.0312(17) 0.0307(18) 0.042(2) 0.0111(15) 0.0012(15) 0.0009(14)
C46 0.0380(19) 0.043(2) 0.042(2) 0.0070(17) 0.0030(16) -0.0046(15)
C47 0.046(2) 0.051(2) 0.045(2) 0.0115(18) 0.0153(17) 0.0033(17)
C48 0.0371(19) 0.050(2) 0.065(3) 0.020(2) 0.0172(19) 0.0000(17)
C49 0.0357(19) 0.041(2) 0.059(3) 0.0126(18) 0.0036(17) -0.0077(15)
C50 0.0384(19) 0.0340(19) 0.043(2) 0.0085(16) 0.0044(16) 0.0013(15)
C51 0.0338(18) 0.0381(19) 0.040(2) 0.0097(15) 0.0102(15) -0.0038(14)
C52 0.044(2) 0.042(2) 0.045(2) 0.0118(17) 0.0067(17) -0.0065(16)
C53 0.055(2) 0.059(3) 0.045(2) 0.0091(19) 0.0014(18) -0.023(2)
C54 0.076(3) 0.044(2) 0.053(3) 0.0016(19) 0.020(2) -0.024(2)
C55 0.071(3) 0.034(2) 0.071(3) 0.008(2) 0.027(2) 0.0005(19)
C56 0.043(2) 0.044(2) 0.056(2) 0.0096(18) 0.0096(17) -0.0010(16)

loop_
_atom_type_symbol
_atom_type_description
_atom_type_scat_dispersion_real
_atom_type_scat_dispersion_imag
_atom_type_scat_source
C C 0.0033 0.0016 'International Tables Vol C Tables 4.2.6.8 and 6.1.1.4'
H H 0.0000 0.0000 'International Tables Vol C Tables 4.2.6.8 and 6.1.1.4'
B B 0.0013 0.0007 'International Tables Vol C Tables 4.2.6.8 and 6.1.1.4'
N N 0.0061 0.0033 'International Tables Vol C Tables 4.2.6.8 and 6.1.1.4'
O O 0.0106 0.0060 'International Tables Vol C Tables 4.2.6.8 and 6.1.1.4'
Co Co 0.3494 0.9721 'International Tables Vol C Tables 4.2.6.8 and 6.1.1.4'

loop_
_geom_angle_atom_site_label_1
_geom_angle_atom_site_label_2
_geom_angle_atom_site_label_3
_geom_angle
_geom_angle_site_symmetry_1
_geom_angle_site_symmetry_3
_geom_angle_publ_flag
C01 Co1 C02 97.97(17) . . ?
C01 Co1 C03 96.67(17) . . ?
C02 Co1 C03 106.82(18) . . ?
C01 Co1 C1 101.58(16) . . ?
C02 Co1 C1 141.56(17) . . ?
C03 Co1 C1 103.39(17) . . ?
C01 Co1 C2 103.47(16) . . ?
C02 Co1 C2 103.95(15) . . ?
C03 Co1 C2 140.20(16) . . ?
C1 Co1 C2 39.28(14) . . ?
C01 Co1 Co2 150.66(12) . . ?
C02 Co1 Co2 101.03(13) . . ?
C03 Co1 Co2 98.96(12) . . ?
C1 Co1 Co2 50.59(11) . . ?
C2 Co1 Co2 50.22(10) . . ?
C06 Co2 C04 99.2(2) . . ?
C06 Co2 C05 105.2(3) . . ?
C04 Co2 C05 99.2(2) . . ?
C06 Co2 C2 139.9(2) . . ?
C04 Co2 C2 101.35(17) . . ?
C05 Co2 C2 105.0(2) . . ?
C06 Co2 C1 102.3(2) . . ?
C04 Co2 C1 102.87(18) . . ?
C05 Co2 C1 141.2(2) . . ?
C2 Co2 C1 39.50(14) . . ?
C06 Co2 Co1 99.04(16) . . ?
C04 Co2 Co1 150.64(14) . . ?
C05 Co2 Co1 97.94(15) . . ?
C2 Co2 Co1 50.95(10) . . ?
C1 Co2 Co1 50.62(10) . . ?
C4 N1 C6 107.9(3) . . ?
C4 N1 C3 125.1(3) . . ?
C6 N1 C3 126.6(3) . . ?
C4 N2 C5 108.0(3) . . ?
C4 N2 C7 124.7(3) . . ?
C5 N2 C7 127.3(3) . . ?
H1 C1 C2 143(2) . . ?
H1 C1 Co2 132(2) . . ?
C2 C1 Co2 69.8(2) . . ?
H1 C1 Co1 135(2) . . ?
C2 C1 Co1 70.7(2) . . ?
Co2 C1 Co1 78.78(15) . . ?
C1 C2 C3 140.8(3) . . ?
C1 C2 Co2 70.7(2) . . ?
C3 C2 Co2 135.0(2) . . ?
C1 C2 Co1 70.0(2) . . ?
C3 C2 Co1 133.9(2) . . ?
Co2 C2 Co1 78.83(13) . . ?
N1 C3 C2 109.9(3) . . ?
N1 C4 N2 109.0(3) . . ?
C6 C5 N2 107.1(3) . . ?
C5 C6 N1 108.0(3) . . ?
C8 C7 N2 124.9(4) . . ?
O1 C01 Co1 178.7(4) . . ?
O2 C02 Co1 177.2(4) . . ?
O3 C03 Co1 179.3(4) . . ?
O4 C04 Co2 179.7(5) . . ?
O5 C05 Co2 177.2(6) . . ?
O6 C06 Co2 177.3(7) . . ?
C01B Co1B C03B 98.2(2) . . ?
C01B Co1B C02B 100.3(2) . . ?
C03B Co1B C02B 104.23(18) . . ?
C01B Co1B C1B 100.25(19) . . ?
C03B Co1B C1B 102.12(17) . . ?
C02B Co1B C1B 143.65(17) . . ?
C01B Co1B C2B 101.8(2) . . ?
C03B Co1B C2B 139.25(17) . . ?
C02B Co1B C2B 106.63(16) . . ?
C1B Co1B C2B 39.54(14) . . ?
C01B Co1B Co2B 149.63(17) . . ?
C03B Co1B Co2B 97.66(14) . . ?
C02B Co1B Co2B 100.68(12) . . ?
C1B Co1B Co2B 50.96(11) . . ?
C2B Co1B Co2B 50.98(9) . . ?
C04B Co2B C05B 106.89(18) . . ?
C04B Co2B C06B 95.79(18) . . ?
C05B Co2B C06B 104.57(18) . . ?
C04B Co2B C1B 95.13(17) . . ?
C05B Co2B C1B 138.19(16) . . ?
C06B Co2B C1B 108.09(17) . . ?
C04B Co2B C2B 100.41(16) . . ?
C05B Co2B C2B 100.46(15) . . ?
C06B Co2B C2B 144.65(17) . . ?
C1B Co2B C2B 39.59(15) . . ?
C04B Co2B Co1B 145.61(13) . . ?
C05B Co2B Co1B 98.14(12) . . ?
C06B Co2B Co1B 100.38(13) . . ?
C1B Co2B Co1B 51.01(11) . . ?
C2B Co2B Co1B 51.11(10) . . ?
C4B N1B C6B 107.9(3) . . ?
C4B N1B C3B 125.3(3) . . ?
C6B N1B C3B 126.3(3) . . ?
C4B N2B C5B 108.3(3) . . ?
C4B N2B C7B 122.8(3) . . ?
C5B N2B C7B 128.9(4) . . ?
H1B C1B C2B 142(2) . . ?
H1B C1B Co2B 132(2) . . ?
C2B C1B Co2B 70.3(2) . . ?
H1B C1B Co1B 136(2) . . ?
C2B C1B Co1B 70.4(2) . . ?
Co2B C1B Co1B 78.02(14) . . ?
C1B C2B C3B 141.0(3) . . ?
C1B C2B Co2B 70.2(2) . . ?
C3B C2B Co2B 133.4(3) . . ?
C1B C2B Co1B 70.1(2) . . ?
C3B C2B Co1B 136.2(2) . . ?
Co2B C2B Co1B 77.91(13) . . ?
N1B C3B C2B 110.6(3) . . ?
N2B C4B N1B 109.2(3) . . ?
C6B C5B N2B 107.3(3) . . ?
C5B C6B N1B 107.2(3) . . ?
C8B C7B N2B 122.8(4) . . ?
O1B C01B Co1B 179.2(5) . . ?
O2B C02B Co1B 178.4(4) . . ?
O3B C03B Co1B 178.1(4) . . ?
O4B C04B Co2B 174.4(4) . . ?
O5B C05B Co2B 175.4(3) . . ?
O6B C06B Co2B 177.9(4) . . ?
C15 B1 C27 111.0(3) . . ?
C15 B1 C9 109.1(3) . . ?
C27 B1 C9 109.6(3) . . ?
C15 B1 C21 113.1(3) . . ?
C27 B1 C21 107.9(3) . . ?
C9 B1 C21 105.9(2) . . ?
C51 B2 C39 110.8(3) . . ?
C51 B2 C33 109.2(3) . . ?
C39 B2 C33 110.9(3) . . ?
C51 B2 C45 109.0(3) . . ?
C39 B2 C45 110.8(3) . . ?
C33 B2 C45 105.9(3) . . ?
C14 C9 C10 114.6(3) . . ?
C14 C9 B1 125.2(3) . . ?
C10 C9 B1 120.1(3) . . ?
C11 C10 C9 123.9(4) . . ?
C12 C11 C10 119.5(4) . . ?
C11 C12 C13 120.0(4) . . ?
C12 C13 C14 119.8(4) . . ?
C9 C14 C13 122.1(4) . . ?
C20 C15 C16 113.6(3) . . ?
C20 C15 B1 124.4(3) . . ?
C16 C15 B1 121.8(3) . . ?
C17 C16 C15 123.7(3) . . ?
C16 C17 C18 120.6(4) . . ?
C17 C18 C19 118.0(4) . . ?
C20 C19 C18 120.8(3) . . ?
C19 C20 C15 123.3(3) . . ?
C22 C21 C26 114.2(3) . . ?
C22 C21 B1 121.4(3) . . ?
C26 C21 B1 124.2(3) . . ?
C23 C22 C21 123.1(3) . . ?
C24 C23 C22 120.5(3) . . ?
C23 C24 C25 118.5(3) . . ?
C24 C25 C26 120.9(3) . . ?
C25 C26 C21 122.7(3) . . ?
C28 C27 C32 114.7(3) . . ?
C28 C27 B1 125.0(3) . . ?
C32 C27 B1 120.2(3) . . ?
C29 C28 C27 123.0(3) . . ?
C30 C29 C28 120.1(3) . . ?
C29 C30 C31 119.2(3) . . ?
C30 C31 C32 120.0(3) . . ?
C31 C32 C27 123.0(3) . . ?
C34 C33 C38 114.7(3) . . ?
C34 C33 B2 121.4(3) . . ?
C38 C33 B2 123.9(3) . . ?
C33 C34 C35 123.0(3) . . ?
C36 C35 C34 120.1(4) . . ?
C35 C36 C37 118.7(3) . . ?
C36 C37 C38 120.6(4) . . ?
C37 C38 C33 122.8(4) . . ?
C44 C39 C40 114.3(3) . . ?
C44 C39 B2 123.4(3) . . ?
C40 C39 B2 122.2(3) . . ?
C41 C40 C39 123.1(4) . . ?
C42 C41 C40 120.0(4) . . ?
C43 C42 C41 118.7(4) . . ?
C42 C43 C44 121.3(4) . . ?
C43 C44 C39 122.6(4) . . ?
C46 C45 C50 114.7(3) . . ?
C46 C45 B2 122.1(3) . . ?
C50 C45 B2 122.9(3) . . ?
C47 C46 C45 123.1(3) . . ?
C48 C47 C46 120.1(3) . . ?
C47 C48 C49 119.0(3) . . ?
C48 C49 C50 120.5(3) . . ?
C49 C50 C45 122.7(3) . . ?
C56 C51 C52 114.5(3) . . ?
C56 C51 B2 121.6(3) . . ?
C52 C51 B2 123.8(3) . . ?
C53 C52 C51 122.7(3) . . ?
C54 C53 C52 120.4(4) . . ?
C53 C54 C55 119.3(3) . . ?
C54 C55 C56 119.7(4) . . ?
C55 C56 C51 123.3(3) . . ?

loop_
_geom_bond_atom_site_label_1
_geom_bond_atom_site_label_2
_geom_bond_distance
_geom_bond_site_symmetry_2
_geom_bond_publ_flag
Co1 C01 1.789(4) . ?
Co1 C02 1.806(4) . ?
Co1 C03 1.824(4) . ?
Co1 C1 1.949(4) . ?
Co1 C2 1.957(3) . ?
Co1 Co2 2.4726(7) . ?
Co2 C06 1.790(6) . ?
Co2 C04 1.796(4) . ?
Co2 C05 1.803(5) . ?
Co2 C2 1.937(3) . ?
Co2 C1 1.948(4) . ?
N1 C4 1.319(4) . ?
N1 C6 1.378(4) . ?
N1 C3 1.472(5) . ?
N2 C4 1.332(5) . ?
N2 C5 1.380(4) . ?
N2 C7 1.420(5) . ?
O1 C01 1.135(4) . ?
O2 C02 1.131(4) . ?
O3 C03 1.122(5) . ?
O4 C04 1.126(5) . ?
O5 C05 1.129(6) . ?
O6 C06 1.131(6) . ?
C1 H1 0.94(4) . ?
C1 C2 1.313(5) . ?
C2 C3 1.492(5) . ?
C5 C6 1.328(5) . ?
C7 C8 1.284(6) . ?
Co1B C01B 1.747(5) . ?
Co1B C03B 1.809(5) . ?
Co1B C02B 1.813(4) . ?
Co1B C1B 1.952(4) . ?
Co1B C2B 1.955(4) . ?
Co1B Co2B 2.4562(7) . ?
Co2B C04B 1.790(4) . ?
Co2B C05B 1.807(4) . ?
Co2B C06B 1.817(4) . ?
Co2B C1B 1.950(4) . ?
Co2B C2B 1.951(3) . ?
N1B C4B 1.325(4) . ?
N1B C6B 1.377(5) . ?
N1B C3B 1.471(5) . ?
N2B C4B 1.315(5) . ?
N2B C5B 1.374(5) . ?
N2B C7B 1.446(5) . ?
O1B C01B 1.145(5) . ?
O2B C02B 1.133(4) . ?
O3B C03B 1.147(5) . ?
O4B C04B 1.135(5) . ?
O5B C05B 1.130(4) . ?
O6B C06B 1.133(5) . ?
C1B H1B 0.90(4) . ?
C1B C2B 1.321(5) . ?
C2B C3B 1.496(5) . ?
C5B C6B 1.335(6) . ?
C7B C8B 1.254(6) . ?
B1 C15 1.643(5) . ?
B1 C27 1.645(5) . ?
B1 C9 1.652(5) . ?
B1 C21 1.661(5) . ?
B2 C51 1.643(5) . ?
B2 C39 1.652(5) . ?
B2 C33 1.656(5) . ?
B2 C45 1.659(5) . ?
C9 C14 1.397(5) . ?
C9 C10 1.401(5) . ?
C10 C11 1.374(5) . ?
C11 C12 1.362(7) . ?
C12 C13 1.376(7) . ?
C13 C14 1.400(6) . ?
C15 C20 1.400(5) . ?
C15 C16 1.412(5) . ?
C16 C17 1.370(5) . ?
C17 C18 1.379(6) . ?
C18 C19 1.380(6) . ?
C19 C20 1.379(5) . ?
C21 C22 1.399(5) . ?
C21 C26 1.405(4) . ?
C22 C23 1.393(5) . ?
C23 C24 1.368(5) . ?
C24 C25 1.374(5) . ?
C25 C26 1.388(5) . ?
C27 C28 1.390(4) . ?
C27 C32 1.404(5) . ?
C28 C29 1.389(5) . ?
C29 C30 1.370(6) . ?
C30 C31 1.378(5) . ?
C31 C32 1.380(5) . ?
C33 C34 1.392(5) . ?
C33 C38 1.406(5) . ?
C34 C35 1.394(5) . ?
C35 C36 1.376(6) . ?
C36 C37 1.379(6) . ?
C37 C38 1.379(5) . ?
C39 C44 1.397(5) . ?
C39 C40 1.403(5) . ?
C40 C41 1.402(6) . ?
C41 C42 1.372(7) . ?
C42 C43 1.362(7) . ?
C43 C44 1.392(6) . ?
C45 C46 1.397(5) . ?
C45 C50 1.400(4) . ?
C46 C47 1.396(5) . ?
C47 C48 1.373(5) . ?
C48 C49 1.374(5) . ?
C49 C50 1.393(5) . ?
C51 C56 1.395(5) . ?
C51 C52 1.396(5) . ?
C52 C53 1.391(5) . ?
C53 C54 1.365(6) . ?
C54 C55 1.370(6) . ?
C55 C56 1.393(5) . ?
